data_4001943
loop_
_publ_author_name
'Sava Gallis, Dorina F.'
'Rohwer, Lauren E. S.'
'Rodriguez, Mark A.'
'Nenoff, Tina M.'

_publ_section_related_literature
;

  
;
_publ_section_title
;
 Efficient Photoluminescence via Metal--Ligand Alteration in a New MOFs
 Family
;
_journal_issue 9
_journal_name_full 'Chemistry of Materials'
_journal_page_first 2943
_journal_paper_doi 10.1021/cm500700z
_journal_volume 26
_journal_year 2014
_chemical_formula_moiety 'C108 H64 In6 N12 O48, 15(C3 H7 N O)'
_chemical_formula_sum 'C153 H169 In6 N27 O63'
_chemical_formula_weight 4083.07
_chemical_name_systematic
; 
 ? 
;
_space_group_IT_number 73
_symmetry_cell_setting orthorhombic
_symmetry_space_group_name_Hall '-I 2b 2c'
_symmetry_space_group_name_H-M 'I b c a'
_atom_sites_solution_hydrogens geom
_atom_sites_solution_primary direct
_atom_sites_solution_secondary difmap
_audit_creation_method SHELXL-97
_cell_angle_alpha 90.00
_cell_angle_beta 90.00
_cell_angle_gamma 90.00
_cell_formula_units_Z 8
_cell_length_a 32.092(18)
_cell_length_b 34.184
_cell_length_c 34.184(19)
_cell_measurement_reflns_used 200
_cell_measurement_temperature 193(2)
_cell_measurement_theta_max 14.76
_cell_measurement_theta_min 1.8
_cell_volume 37501(3)
_computing_cell_refinement 'APEX II (Bruker, 2007)'
_computing_data_collection 'APEX II (Bruker, 2007)'
_computing_data_reduction 'APEX II (Bruker, 2007)'
_computing_molecular_graphics 'SHELXTL (Bruker, 2000) and Mercury (Macrae, et al., 2008)'
_computing_publication_material 'SHELXTL (Sheldrick, 2008)'
_computing_structure_refinement 'SHELXTL (Sheldrick, 2008; Bruker, 2000)'
_computing_structure_solution 'SHELXTL (Sheldrick, 2008; Bruker, 2000)'
_diffrn_ambient_temperature 193(2)
_diffrn_measured_fraction_theta_full 0.994
_diffrn_measured_fraction_theta_max 0.994
_diffrn_measurement_device_type 'Bruker APEX CCD'
_diffrn_measurement_method 'omega and phi scans'
_diffrn_radiation_monochromator graphite
_diffrn_radiation_source 'fine-focus sealed tube'
_diffrn_radiation_type MoK\a
_diffrn_radiation_wavelength 0.71073
_diffrn_reflns_av_R_equivalents 0.1742
_diffrn_reflns_av_sigmaI/netI 0.0891
_diffrn_reflns_limit_h_max 22
_diffrn_reflns_limit_h_min -22
_diffrn_reflns_limit_k_max 24
_diffrn_reflns_limit_k_min -24
_diffrn_reflns_limit_l_max 24
_diffrn_reflns_limit_l_min -24
_diffrn_reflns_number 30707
_diffrn_reflns_theta_full 14.76
_diffrn_reflns_theta_max 14.76
_diffrn_reflns_theta_min 1.19
_exptl_absorpt_coefficient_mu 0.815
_exptl_absorpt_correction_T_max 0.9085
_exptl_absorpt_correction_T_min 0.8671
_exptl_absorpt_correction_type numerical
_exptl_absorpt_process_details 'SADABS (Sheldrick, 1999)'
_exptl_crystal_colour yellow
_exptl_crystal_density_diffrn 1.446
_exptl_crystal_density_method 'not measured'
_exptl_crystal_description irregular
_exptl_crystal_F_000 16592
_exptl_crystal_size_max 0.18
_exptl_crystal_size_mid 0.15
_exptl_crystal_size_min 0.12
_refine_diff_density_max 0.432
_refine_diff_density_min -0.472
_refine_diff_density_rms 0.089
_refine_ls_extinction_method none
_refine_ls_goodness_of_fit_ref 1.050
_refine_ls_hydrogen_treatment constr
_refine_ls_matrix_type full
_refine_ls_number_parameters 334
_refine_ls_number_reflns 3611
_refine_ls_number_restraints 293
_refine_ls_restrained_S_all 1.016
_refine_ls_R_factor_all 0.1290
_refine_ls_R_factor_gt 0.0939
_refine_ls_shift/su_max 0.000
_refine_ls_shift/su_mean 0.000
_refine_ls_structure_factor_coef Fsqd
_refine_ls_weighting_details 'calc w=1/[\s^2^(Fo^2^)+(0.1735P)^2^+0.0000P] where P=(Fo^2^+2Fc^2^)/3'
_refine_ls_weighting_scheme calc
_refine_ls_wR_factor_gt 0.2569
_refine_ls_wR_factor_ref 0.2762
_reflns_number_gt 2204
_reflns_number_total 3611
_reflns_threshold_expression >2sigma(I)
_cod_data_source_file cm500700z_si_003.cif
_cod_data_source_block compound3_SMOF-5
_cod_depositor_comments
;
The following automatic conversions were performed:

'_symmetry_cell_setting' value 'Orthorhombic' changed to
'orthorhombic' according to
/usr/data/users/saulius/crontab/automatic-downloads/rss-feeds/ACS/lib/dictionaries/cif_core.dic
dictionary named 'cif_core.dic' version 2.4.2 from 2011-04-26.

Automatic conversion script
Id: cif_fix_values 2281 2013-09-26 08:29:07Z andrius 

 Adding full bibliography for 4001942--4001943.cif.
;
_cod_original_cell_volume 37501(29)
_cod_database_code 4001943

loop_
_symmetry_equiv_pos_as_xyz
'x, y, z'
'-x+1/2, -y, z+1/2'
'-x, y+1/2, -z+1/2'
'x+1/2, -y+1/2, -z'
'x+1/2, y+1/2, z+1/2'
'-x+1, -y+1/2, z+1'
'-x+1/2, y+1, -z+1'
'x+1, -y+1, -z+1/2'
'-x, -y, -z'
'x-1/2, y, -z-1/2'
'x, -y-1/2, z-1/2'
'-x-1/2, y-1/2, z'
'-x+1/2, -y+1/2, -z+1/2'
'x, y+1/2, -z'
'x+1/2, -y, z'
'-x, y, z+1/2'

loop_
_atom_site_label
_atom_site_type_symbol
_atom_site_fract_x
_atom_site_fract_y
_atom_site_fract_z
_atom_site_U_iso_or_equiv
_atom_site_adp_type
_atom_site_occupancy
_atom_site_symmetry_multiplicity
_atom_site_calc_flag
_atom_site_refinement_flags
In1 In 0.96633(8) 0.89604(7) 0.37722(7) 0.1239(12) Uani 1 1 d .
In2 In 1.10258(8) 0.85720(8) 0.47708(7) 0.1321(13) Uani 1 1 d D
In3 In 1.12340(9) 0.96138(7) 0.60536(8) 0.1430(13) Uani 1 1 d .
N1 N 0.7308(6) 0.7668(6) 0.3063(4) 0.118(8) Uiso 1 1 d D
H1 H 0.7407 0.7587 0.3289 0.142 Uiso 1 1 calc R
N2 N 0.6843(4) 0.7609(5) 0.2567(6) 0.107(8) Uiso 1 1 d D
H2 H 0.6630 0.7489 0.2458 0.128 Uiso 1 1 calc R
N3 N 0.7334(6) 0.8086(4) 0.2552(6) 0.119(8) Uiso 1 1 d D
H3 H 0.7450 0.8288 0.2434 0.143 Uiso 1 1 calc R
N4 N 1.1666(7) 0.8752(5) 0.1909(6) 0.127(9) Uiso 1 1 d D
H4 H 1.1700 0.8945 0.2077 0.153 Uiso 1 1 calc R
N5 N 1.1853(6) 0.8443(7) 0.1352(5) 0.150(10) Uiso 1 1 d D
H5A H 1.2012 0.8428 0.1143 0.180 Uiso 1 1 calc R
N6 N 1.1329(5) 0.8204(6) 0.1724(7) 0.136(9) Uiso 1 1 d D
H6A H 1.1136 0.8026 0.1767 0.163 Uiso 1 1 calc R
O1 O 0.9839(5) 0.8550(5) 0.4261(5) 0.110(6) Uiso 1 1 d D
O2 O 1.0249(5) 0.9230(6) 0.4039(5) 0.130(7) Uiso 1 1 d D
O3 O 1.0365(5) 0.8407(5) 0.4625(5) 0.111(6) Uiso 1 1 d D
O4 O 1.0760(5) 0.9028(5) 0.4399(5) 0.106(6) Uiso 1 1 d D
O5 O 0.9131(7) 0.8521(5) 0.3747(6) 0.149(8) Uiso 1 1 d D
O6 O 0.9126(7) 0.8976(6) 0.3315(5) 0.156(8) Uiso 1 1 d D
O7 O 1.0684(6) 1.0712(6) 0.5797(5) 0.134(7) Uiso 1 1 d .
O8 O 0.9641(6) 0.9599(6) 0.3527(6) 0.132(7) Uiso 1 1 d .
O9 O 1.1044(6) 1.0119(7) 0.5675(6) 0.167(9) Uiso 1 1 d D
O10 O 1.0750(7) 0.9866(7) 0.6426(5) 0.170(9) Uiso 1 1 d D
O11 O 1.1169(6) 0.9125(7) 0.6564(5) 0.153(8) Uiso 1 1 d D
O12 O 1.1639(6) 0.9069(6) 0.6116(6) 0.156(8) Uiso 1 1 d D
O13 O 1.0062(6) 0.8876(6) 0.3360(5) 0.128(7) Uiso 1 1 d D
O14 O 1.0098(9) 0.8226(10) 0.3371(9) 0.271(15) Uiso 1 1 d D
O15 O 1.1665(10) 0.8128(10) 0.5040(9) 0.264(15) Uiso 1 1 d D
O16 O 1.0980(8) 0.8060(8) 0.5184(7) 0.193(10) Uiso 1 1 d D
O17 O 1.1692(7) 1.0003(7) 0.6098(7) 0.168(9) Uiso 1 1 d D
O18 O 1.1691(8) 0.9927(8) 0.6787(8) 0.200(10) Uiso 1 1 d D
O19 O 1.1550(5) 0.8648(5) 0.4314(5) 0.131(7) Uiso 1 1 d D
O20 O 1.1102(7) 0.8182(5) 0.4258(7) 0.178(9) Uiso 1 1 d D
O21 O 1.0673(6) 0.8853(6) 0.5291(5) 0.133(7) Uiso 1 1 d D
O22 O 1.1439(6) 0.9045(5) 0.4979(6) 0.144(8) Uiso 1 1 d D
O23 O 1.1524(6) 0.9481(5) 0.5433(5) 0.127(7) Uiso 1 1 d D
O24 O 1.0777(5) 0.9256(5) 0.5767(5) 0.111(6) Uiso 1 1 d D
C1 C 1.0203(8) 0.8610(7) 0.4365(7) 0.086(9) Uiso 1 1 d D
C2 C 1.0427(9) 0.8991(7) 0.4235(8) 0.117(11) Uiso 1 1 d D
C3 C 0.8968(8) 0.8677(10) 0.3453(10) 0.158(14) Uiso 1 1 d D
C4 C 0.8543(7) 0.8510(7) 0.3362(8) 0.115(5) Uiso 1 1 d D
C5 C 0.8376(7) 0.8187(7) 0.3543(6) 0.115(5) Uiso 1 1 d D
H5 H 0.8513 0.8074 0.3762 0.138 Uiso 1 1 calc R
C6 C 0.8010(7) 0.8026(6) 0.3408(7) 0.115(5) Uiso 1 1 d D
H6 H 0.7883 0.7815 0.3545 0.138 Uiso 1 1 calc R
C7 C 0.7830(6) 0.8170(7) 0.3077(8) 0.115(5) Uiso 1 1 d D
C8 C 0.8015(7) 0.8472(7) 0.2879(6) 0.115(5) Uiso 1 1 d D
H8 H 0.7904 0.8555 0.2635 0.138 Uiso 1 1 calc R
C9 C 0.8359(8) 0.8654(6) 0.3031(7) 0.115(5) Uiso 1 1 d D
H9 H 0.8470 0.8879 0.2907 0.138 Uiso 1 1 calc R
C10 C 0.7478(4) 0.7965(6) 0.2887(6) 0.080(8) Uiso 1 1 d D
C11 C 0.6987(6) 0.7487(5) 0.2903(6) 0.159(13) Uiso 1 1 d D
C12 C 0.6813(7) 0.7135(5) 0.3108(7) 0.126(5) Uiso 1 1 d D
C13 C 0.6982(5) 0.7004(7) 0.3461(7) 0.126(5) Uiso 1 1 d D
H13 H 0.7176 0.7162 0.3598 0.151 Uiso 1 1 calc R
C14 C 0.6866(6) 0.6643(7) 0.3610(6) 0.126(5) Uiso 1 1 d D
H14 H 0.6981 0.6555 0.3850 0.151 Uiso 1 1 calc R
C15 C 0.6583(7) 0.6409(6) 0.3411(7) 0.126(5) Uiso 1 1 d D
C16 C 0.6412(6) 0.6540(7) 0.3059(7) 0.126(5) Uiso 1 1 d D
H16 H 0.6216 0.6383 0.2922 0.151 Uiso 1 1 calc R
C17 C 0.6530(6) 0.6902(7) 0.2909(6) 0.126(5) Uiso 1 1 d D
H17 H 0.6415 0.6990 0.2669 0.151 Uiso 1 1 calc R
C18 C 0.7015(6) 0.7909(6) 0.2390(4) 0.168(14) Uiso 1 1 d D
C19 C 0.6863(8) 0.8045(8) 0.2001(6) 0.125(5) Uiso 1 1 d D
C20 C 0.6509(8) 0.7864(7) 0.1843(7) 0.125(5) Uiso 1 1 d D
H20 H 0.6357 0.7680 0.1995 0.150 Uiso 1 1 calc R
C21 C 0.6379(7) 0.7954(7) 0.1459(7) 0.125(5) Uiso 1 1 d D
H21 H 0.6166 0.7804 0.1337 0.150 Uiso 1 1 calc R
C22 C 0.6567(8) 0.8267(8) 0.1260(6) 0.125(5) Uiso 1 1 d D
C23 C 0.6921(8) 0.8451(7) 0.1419(7) 0.125(5) Uiso 1 1 d D
H23 H 0.7059 0.8651 0.1275 0.150 Uiso 1 1 calc R
C24 C 0.7072(7) 0.8340(7) 0.1789(7) 0.125(5) Uiso 1 1 d D
H24 H 0.7312 0.8463 0.1896 0.150 Uiso 1 1 calc R
C25 C 1.1440(10) 0.8933(9) 0.6397(10) 0.154(13) Uiso 1 1 d D
C26 C 1.0811(8) 1.0317(8) 0.5869(7) 0.129(12) Uiso 1 1 d D
C27 C 1.0637(7) 1.0200(9) 0.6280(6) 0.108(10) Uiso 1 1 d D
C28 C 1.0190(5) 0.8546(11) 0.3259(6) 0.162(14) Uiso 1 1 d D
C29 C 1.0521(6) 0.8490(9) 0.2942(6) 0.155(6) Uiso 1 1 d D
C30 C 1.0745(8) 0.8823(7) 0.2845(7) 0.155(6) Uiso 1 1 d D
H30 H 1.0715 0.9054 0.2997 0.185 Uiso 1 1 calc R
C31 C 1.1010(7) 0.8818(7) 0.2530(8) 0.155(6) Uiso 1 1 d D
H31 H 1.1163 0.9047 0.2465 0.185 Uiso 1 1 calc R
C32 C 1.1058(6) 0.8486(9) 0.2307(6) 0.155(6) Uiso 1 1 d D
C33 C 1.0835(8) 0.8154(7) 0.2403(7) 0.155(6) Uiso 1 1 d D
H33 H 1.0865 0.7923 0.2251 0.185 Uiso 1 1 calc R
C34 C 1.0569(7) 0.8158(7) 0.2718(8) 0.155(6) Uiso 1 1 d D
H34 H 1.0416 0.7929 0.2783 0.185 Uiso 1 1 calc R
C35 C 1.1378(6) 0.8486(7) 0.1969(5) 0.160(14) Uiso 1 1 d D
C36 C 1.1903(5) 0.8728(6) 0.1600(7) 0.168(14) Uiso 1 1 d D
C37 C 1.1565(7) 0.8178(5) 0.1413(6) 0.119(11) Uiso 1 1 d D
C38 C 1.2732(10) 1.0954(9) 0.6586(11) 0.188(7) Uiso 1 1 d D
C39 C 1.2708(10) 1.0662(11) 0.6856(9) 0.188(7) Uiso 1 1 d D
H39 H 1.2913 1.0643 0.7055 0.226 Uiso 1 1 calc R
C40 C 1.2392(11) 1.0396(9) 0.6841(9) 0.188(7) Uiso 1 1 d D
H40 H 1.2352 1.0218 0.7051 0.226 Uiso 1 1 calc R
C41 C 1.2133(10) 1.0387(9) 0.6524(12) 0.188(7) Uiso 1 1 d D
C42 C 1.2166(10) 1.0675(11) 0.6249(9) 0.188(7) Uiso 1 1 d D
H42 H 1.1975 1.0679 0.6036 0.226 Uiso 1 1 calc R
C43 C 1.2463(12) 1.0954(9) 0.6274(9) 0.188(7) Uiso 1 1 d D
H43 H 1.2486 1.1149 0.6077 0.226 Uiso 1 1 calc R
C44 C 1.1551(11) 0.7865(7) 0.1119(7) 0.177(7) Uiso 1 1 d D
C45 C 1.1859(7) 0.7791(8) 0.0838(9) 0.177(7) Uiso 1 1 d D
H45 H 1.2114 0.7932 0.0843 0.213 Uiso 1 1 calc R
C46 C 1.1791(8) 0.7508(9) 0.0550(7) 0.177(7) Uiso 1 1 d D
H46 H 1.1998 0.7456 0.0359 0.213 Uiso 1 1 calc R
C47 C 1.1415(11) 0.7299(6) 0.0543(7) 0.177(7) Uiso 1 1 d D
C48 C 1.1110(7) 0.7373(8) 0.0820(9) 0.177(7) Uiso 1 1 d D
H48 H 1.0855 0.7232 0.0814 0.213 Uiso 1 1 calc R
C49 C 1.1176(9) 0.7657(9) 0.1111(7) 0.177(7) Uiso 1 1 d D
H49 H 1.0967 0.7706 0.1302 0.213 Uiso 1 1 calc R
C50 C 1.1359(10) 0.8025(7) 0.5222(8) 0.138(12) Uiso 1 1 d D
C51 C 1.1798(8) 1.0074(7) 0.6448(9) 0.108(10) Uiso 1 1 d D
C52 C 1.1399(9) 0.8368(9) 0.4159(9) 0.183(16) Uiso 1 1 d D
C53 C 1.0868(8) 0.9098(9) 0.5440(9) 0.133(12) Uiso 1 1 d D
C54 C 1.1300(7) 0.9211(8) 0.5295(8) 0.089(9) Uiso 1 1 d D

loop_
_atom_site_aniso_label
_atom_site_aniso_U_11
_atom_site_aniso_U_22
_atom_site_aniso_U_33
_atom_site_aniso_U_23
_atom_site_aniso_U_13
_atom_site_aniso_U_12
In1 0.134(2) 0.099(2) 0.139(2) 0.0036(18) -0.0104(18) -0.0044(16)
In2 0.136(2) 0.133(2) 0.127(2) -0.0135(18) -0.0039(18) 0.0052(18)
In3 0.173(3) 0.102(2) 0.154(3) -0.0050(18) -0.020(2) 0.0107(19)

loop_
_atom_type_symbol
_atom_type_description
_atom_type_scat_dispersion_real
_atom_type_scat_dispersion_imag
_atom_type_scat_source
C C 0.0033 0.0016 'International Tables Vol C Tables 4.2.6.8 and 6.1.1.4'
H H 0.0000 0.0000 'International Tables Vol C Tables 4.2.6.8 and 6.1.1.4'
N N 0.0061 0.0033 'International Tables Vol C Tables 4.2.6.8 and 6.1.1.4'
O O 0.0106 0.0060 'International Tables Vol C Tables 4.2.6.8 and 6.1.1.4'
In In -0.7276 1.3100 'International Tables Vol C Tables 4.2.6.8 and 6.1.1.4'

loop_
_geom_angle_atom_site_label_1
_geom_angle_atom_site_label_2
_geom_angle_atom_site_label_3
_geom_angle
_geom_angle_site_symmetry_1
_geom_angle_site_symmetry_3
O13 In1 O7 156.9(8) . 9_776
O13 In1 O1 106.5(7) . .
O7 In1 O1 86.9(7) 9_776 .
O13 In1 O5 111.8(8) . .
O7 In1 O5 88.9(7) 9_776 .
O1 In1 O5 78.8(7) . .
O13 In1 O2 78.8(7) . .
O7 In1 O2 86.8(7) 9_776 .
O1 In1 O2 75.5(7) . .
O5 In1 O2 154.1(7) . .
O13 In1 O6 90.2(7) . .
O7 In1 O6 93.6(7) 9_776 .
O1 In1 O6 134.2(7) . .
O5 In1 O6 55.5(4) . .
O2 In1 O6 150.3(7) . .
O13 In1 O8 84.1(8) . .
O7 In1 O8 75.2(8) 9_776 .
O1 In1 O8 148.7(7) . .
O5 In1 O8 125.3(7) . .
O2 In1 O8 78.0(7) . .
O6 In1 O8 73.5(7) . .
O13 In1 C3 101.6(9) . .
O7 In1 C3 92.0(9) 9_776 .
O1 In1 C3 106.7(9) . .
O5 In1 C3 28.0(6) . .
O2 In1 C3 177.4(9) . .
O6 In1 C3 27.5(6) . .
O8 In1 C3 99.5(9) . .
O4 In2 O22 84.3(7) . .
O4 In2 O20 90.7(7) . .
O22 In2 O20 129.0(8) . .
O4 In2 O3 71.4(7) . .
O22 In2 O3 145.1(7) . .
O20 In2 O3 77.2(7) . .
O4 In2 O16 153.3(8) . .
O22 In2 O16 113.9(8) . .
O20 In2 O16 92.0(8) . .
O3 In2 O16 83.3(8) . .
O4 In2 O19 79.1(6) . .
O22 In2 O19 72.5(7) . .
O20 In2 O19 56.7(4) . .
O3 In2 O19 124.3(6) . .
O16 In2 O19 123.9(8) . .
O4 In2 O21 87.7(6) . .
O22 In2 O21 75.0(7) . .
O20 In2 O21 155.6(7) . .
O3 In2 O21 79.3(7) . .
O16 In2 O21 79.1(8) . .
O19 In2 O21 145.9(7) . .
O4 In2 C50 179.1(9) . .
O22 In2 C50 94.9(9) . .
O20 In2 C50 89.5(9) . .
O3 In2 C50 109.5(9) . .
O16 In2 C50 27.6(4) . .
O19 In2 C50 100.3(8) . .
O21 In2 C50 92.5(9) . .
O17 In3 O24 157.1(9) . .
O17 In3 O10 102.5(9) . .
O24 In3 O10 90.3(7) . .
O17 In3 O9 74.3(8) . .
O24 In3 O9 89.4(7) . .
O10 In3 O9 80.8(7) . .
O17 In3 O12 96.8(9) . .
O24 In3 O12 88.1(7) . .
O10 In3 O12 132.3(8) . .
O9 In3 O12 146.9(8) . .
O17 In3 O23 84.6(8) . .
O24 In3 O23 75.5(7) . .
O10 In3 O23 151.6(7) . .
O9 In3 O23 74.7(7) . .
O12 In3 O23 72.7(7) . .
O17 In3 O11 118.0(9) . .
O24 In3 O11 83.0(7) . .
O10 In3 O11 78.0(8) . .
O9 In3 O11 157.3(7) . .
O12 In3 O11 54.5(4) . .
O23 In3 O11 123.2(7) . .
O17 In3 C25 111.3(10) . .
O24 In3 C25 82.8(8) . .
O10 In3 C25 105.1(10) . .
O9 In3 C25 170.2(9) . .
O12 In3 C25 27.5(6) . .
O23 In3 C25 97.5(9) . .
O11 In3 C25 27.2(6) . .
C10 N1 C11 120.2(8) . .
C10 N1 H1 119.9 . .
C11 N1 H1 119.9 . .
C11 N2 C18 120.4(8) . .
C11 N2 H2 119.8 . .
C18 N2 H2 119.8 . .
C10 N3 C18 120.1(8) . .
C10 N3 H3 119.9 . .
C18 N3 H3 119.9 . .
C36 N4 C35 119.6(8) . .
C36 N4 H4 120.2 . .
C35 N4 H4 120.2 . .
C36 N5 C37 120.0(8) . .
C36 N5 H5A 120.0 . .
C37 N5 H5A 120.0 . .
C35 N6 C37 120.5(8) . .
C35 N6 H6A 119.7 . .
C37 N6 H6A 119.7 . .
C1 O1 In1 110.2(16) . .
C2 O2 In1 109.9(19) . .
C1 O3 In2 114.4(17) . .
C2 O4 In2 122.7(18) . .
C3 O5 In1 93.7(14) . .
C3 O6 In1 91.7(15) . .
C26 O7 In1 121.3(17) . 9_776
C27 O8 In1 109.4(18) 9_776 .
C26 O9 In3 106.5(15) . .
C27 O10 In3 108.8(14) . .
C25 O11 In3 88.5(17) . .
C25 O12 In3 94.9(17) . .
C28 O13 In1 123.8(19) . .
C50 O16 In2 94.4(14) . .
C51 O17 In3 113.6(18) . .
C52 O19 In2 85.0(18) . .
C52 O20 In2 89.4(19) . .
C53 O21 In2 112(2) . .
C54 O22 In2 112.4(17) . .
C54 O23 In3 104.7(16) . .
C53 O24 In3 119.1(17) . .
O1 C1 O3 120(2) . .
O1 C1 C2 120(2) . .
O3 C1 C2 119(2) . .
O2 C2 O4 127(2) . .
O2 C2 C1 121(3) . .
O4 C2 C1 111(3) . .
O6 C3 O5 119(2) . .
O6 C3 C4 127(3) . .
O5 C3 C4 112(3) . .
O6 C3 In1 60.7(13) . .
O5 C3 In1 58.4(12) . .
C4 C3 In1 168(2) . .
C9 C4 C5 119.6(10) . .
C9 C4 C3 115(2) . .
C5 C4 C3 124(2) . .
C4 C5 C6 120.1(10) . .
C4 C5 H5 120.0 . .
C6 C5 H5 120.0 . .
C7 C6 C5 119.6(10) . .
C7 C6 H6 120.2 . .
C5 C6 H6 120.2 . .
C6 C7 C8 120.2(10) . .
C6 C7 C10 121(2) . .
C8 C7 C10 118(2) . .
C7 C8 C9 120.0(10) . .
C7 C8 H8 120.0 . .
C9 C8 H8 120.0 . .
C4 C9 C8 120.0(10) . .
C4 C9 H9 120.0 . .
C8 C9 H9 120.0 . .
N1 C10 N3 120.2(8) . .
N1 C10 C7 119(2) . .
N3 C10 C7 121(2) . .
N2 C11 N1 119.4(8) . .
N2 C11 C12 122(2) . .
N1 C11 C12 118(2) . .
C17 C12 C13 119.7(10) . .
C17 C12 C11 118(2) . .
C13 C12 C11 121(2) . .
C14 C13 C12 119.9(10) . .
C14 C13 H13 120.1 . .
C12 C13 H13 120.1 . .
C15 C14 C13 120.6(10) . .
C15 C14 H14 119.7 . .
C13 C14 H14 119.7 . .
C14 C15 C16 119.7(10) . .
C14 C15 C25 118(3) . 4_466
C16 C15 C25 122(3) . 4_466
C17 C16 C15 119.6(10) . .
C17 C16 H16 120.2 . .
C15 C16 H16 120.2 . .
C12 C17 C16 120.6(10) . .
C12 C17 H17 119.7 . .
C16 C17 H17 119.7 . .
N2 C18 N3 119.7(8) . .
N2 C18 C19 121(2) . .
N3 C18 C19 119(2) . .
C20 C19 C24 120.2(9) . .
C20 C19 C18 118(2) . .
C24 C19 C18 122(2) . .
C19 C20 C21 120.2(10) . .
C19 C20 H20 119.9 . .
C21 C20 H20 119.9 . .
C22 C21 C20 119.3(10) . .
C22 C21 H21 120.4 . .
C20 C21 H21 120.4 . .
C21 C22 C23 120.0(10) . .
C21 C22 C52 118(2) . 10_556
C23 C22 C52 122(2) . 10_556
C22 C23 C24 120.3(10) . .
C22 C23 H23 119.8 . .
C24 C23 H23 119.8 . .
C23 C24 C19 119.4(10) . .
C23 C24 H24 120.3 . .
C19 C24 H24 120.3 . .
O11 C25 O12 121(3) . .
O11 C25 C15 117(3) . 4_566
O12 C25 C15 120(3) . 4_566
O11 C25 In3 64.3(16) . .
O12 C25 In3 57.6(15) . .
C15 C25 In3 175(2) 4_566 .
O9 C26 O7 128(2) . .
O9 C26 C27 124.9(19) . .
O7 C26 C27 107(3) . .
O10 C27 O8 117(2) . 9_776
O10 C27 C26 118.0(16) . .
O8 C27 C26 124(3) 9_776 .
O14 C28 O13 131(3) . .
O14 C28 C29 106(3) . .
O13 C28 C29 123(3) . .
C34 C29 C30 119.1(10) . .
C34 C29 C28 125(3) . .
C30 C29 C28 115(3) . .
C31 C30 C29 119.9(10) . .
C31 C30 H30 120.0 . .
C29 C30 H30 120.0 . .
C30 C31 C32 120.9(10) . .
C30 C31 H31 119.6 . .
C32 C31 H31 119.6 . .
C31 C32 C33 119.4(10) . .
C31 C32 C35 119(3) . .
C33 C32 C35 121(3) . .
C34 C33 C32 119.9(10) . .
C34 C33 H33 120.1 . .
C32 C33 H33 120.1 . .
C33 C34 C29 120.8(10) . .
C33 C34 H34 119.6 . .
C29 C34 H34 119.6 . .
N6 C35 N4 120.3(8) . .
N6 C35 C32 114(2) . .
N4 C35 C32 126(2) . .
N5 C36 N4 120.1(8) . .
N5 C36 C38 126(3) . 2_774
N4 C36 C38 114(3) . 2_774
N6 C37 N5 119.5(8) . .
N6 C37 C44 126(3) . .
N5 C37 C44 114(3) . .
C39 C38 C43 119.4(10) . .
C39 C38 C36 121(3) . 2_775
C43 C38 C36 119(3) . 2_775
C38 C39 C40 120.5(11) . .
C38 C39 H39 119.8 . .
C40 C39 H39 119.8 . .
C39 C40 C41 119.8(11) . .
C39 C40 H40 120.1 . .
C41 C40 H40 120.1 . .
C42 C41 C40 118.9(10) . .
C42 C41 C51 116(3) . .
C40 C41 C51 125(3) . .
C43 C42 C41 121.2(10) . .
C43 C42 H42 119.4 . .
C41 C42 H42 119.4 . .
C42 C43 C38 119.5(10) . .
C42 C43 H43 120.2 . .
C38 C43 H43 120.2 . .
C49 C44 C45 120.2(11) . .
C49 C44 C37 114(3) . .
C45 C44 C37 125(3) . .
C46 C45 C44 119.7(11) . .
C46 C45 H45 120.2 . .
C44 C45 H45 120.2 . .
C45 C46 C47 120.0(11) . .
C45 C46 H46 120.0 . .
C47 C46 H46 120.0 . .
C48 C47 C46 120.4(11) . .
C48 C47 C50 122(3) . 11_575
C46 C47 C50 118(3) . 11_575
C47 C48 C49 120.1(11) . .
C47 C48 H48 119.9 . .
C49 C48 H48 119.9 . .
C44 C49 C48 119.6(11) . .
C44 C49 H49 120.2 . .
C48 C49 H49 120.2 . .
O15 C50 O16 136(2) . .
O15 C50 C47 118(3) . 11_576
O16 C50 C47 105(3) . 11_576
O15 C50 In2 79.8(16) . .
O16 C50 In2 58.0(12) . .
C47 C50 In2 162(2) 11_576 .
O17 C51 O18 134(2) . .
O17 C51 C41 119(3) . .
O18 C51 C41 107(3) . .
O20 C52 O19 129(3) . .
O20 C52 C22 114(3) . 10_656
O19 C52 C22 116(3) . 10_656
O21 C53 O24 124(2) . .
O21 C53 C54 122(3) . .
O24 C53 C54 113(3) . .
O23 C54 O22 115.8(19) . .
O23 C54 C53 126(3) . .
O22 C54 C53 118(3) . .

loop_
_geom_bond_atom_site_label_1
_geom_bond_atom_site_label_2
_geom_bond_distance
_geom_bond_site_symmetry_2
In1 O13 1.93(2) .
In1 O7 2.159(19) 9_776
In1 O1 2.254(15) .
In1 O5 2.28(2) .
In1 O2 2.281(17) .
In1 O6 2.329(19) .
In1 O8 2.34(2) .
In1 C3 2.67(2) .
In2 O4 2.184(15) .
In2 O22 2.211(17) .
In2 O20 2.22(2) .
In2 O3 2.250(15) .
In2 O16 2.25(2) .
In2 O19 2.311(17) .
In2 O21 2.318(16) .
In2 C50 2.650(10) .
In3 O17 1.99(2) .
In3 O24 2.146(15) .
In3 O10 2.18(2) .
In3 O9 2.24(2) .
In3 O12 2.28(2) .
In3 O23 2.359(16) .
In3 O11 2.425(19) .
In3 C25 2.69(3) .
N1 C10 1.302(18) .
N1 C11 1.320(14) .
N1 H1 0.8800 .
N2 C11 1.306(13) .
N2 C18 1.311(13) .
N2 H2 0.8800 .
N3 C10 1.304(14) .
N3 C18 1.311(13) .
N3 H3 0.8800 .
N4 C36 1.306(14) .
N4 C35 1.312(14) .
N4 H4 0.8800 .
N5 C36 1.303(14) .
N5 C37 1.310(14) .
N5 H5A 0.8800 .
N6 C35 1.288(14) .
N6 C37 1.307(14) .
N6 H6A 0.8800 .
O1 C1 1.24(2) .
O2 C2 1.20(2) .
O3 C1 1.24(2) .
O4 C2 1.21(2) .
O5 C3 1.25(3) .
O6 C3 1.23(2) .
O7 C26 1.43(3) .
O7 In1 2.159(19) 9_776
O8 C27 1.31(2) 9_776
O9 C26 1.21(2) .
O10 C27 1.30(2) .
O11 C25 1.23(3) .
O12 C25 1.25(3) .
O13 C28 1.25(3) .
O14 C28 1.20(3) .
O15 C50 1.213(18) .
O16 C50 1.231(17) .
O17 C51 1.26(2) .
O18 C51 1.31(2) .
O19 C52 1.19(3) .
O20 C52 1.19(3) .
O21 C53 1.16(2) .
O22 C54 1.30(2) .
O23 C54 1.26(2) .
O24 C53 1.27(2) .
C1 C2 1.553(17) .
C3 C4 1.510(17) .
C4 C9 1.364(14) .
C4 C5 1.377(14) .
C5 C6 1.377(14) .
C5 H5 0.9500 .
C6 C7 1.362(14) .
C6 H6 0.9500 .
C7 C8 1.370(14) .
C7 C10 1.479(15) .
C8 C9 1.372(14) .
C8 H8 0.9500 .
C9 H9 0.9500 .
C11 C12 1.501(16) .
C12 C17 1.386(14) .
C12 C13 1.396(14) .
C13 C14 1.387(14) .
C13 H13 0.9500 .
C14 C15 1.386(14) .
C14 H14 0.9500 .
C15 C16 1.399(14) .
C15 C25 1.42(3) 4_466
C16 C17 1.391(14) .
C16 H16 0.9500 .
C17 H17 0.9500 .
C18 C19 1.491(16) .
C19 C20 1.403(14) .
C19 C24 1.411(14) .
C20 C21 1.412(14) .
C20 H20 0.9500 .
C21 C22 1.405(14) .
C21 H21 0.9500 .
C22 C23 1.408(14) .
C22 C52 1.57(4) 10_556
C23 C24 1.408(14) .
C23 H23 0.9500 .
C24 H24 0.9500 .
C25 C15 1.42(3) 4_566
C26 C27 1.565(15) .
C27 O8 1.31(2) 9_776
C28 C29 1.529(10) .
C29 C34 1.377(15) .
C29 C30 1.387(15) .
C30 C31 1.373(15) .
C30 H30 0.9500 .
C31 C32 1.376(15) .
C31 H31 0.9500 .
C32 C33 1.381(15) .
C32 C35 1.55(2) .
C33 C34 1.376(15) .
C33 H33 0.9500 .
C34 H34 0.9500 .
C36 C38 1.60(3) 2_774
C37 C44 1.47(2) .
C38 C39 1.360(16) .
C38 C43 1.371(16) .
C38 C36 1.60(3) 2_775
C39 C40 1.362(16) .
C39 H39 0.9500 .
C40 C41 1.366(16) .
C40 H40 0.9500 .
C41 C42 1.364(16) .
C41 C51 1.540(10) .
C42 C43 1.354(16) .
C42 H42 0.9500 .
C43 H43 0.9500 .
C44 C49 1.397(16) .
C44 C45 1.403(16) .
C45 C46 1.397(16) .
C45 H45 0.9500 .
C46 C47 1.400(16) .
C46 H46 0.9500 .
C47 C48 1.386(16) .
C47 C50 1.57(2) 11_575
C48 C49 1.404(16) .
C48 H48 0.9500 .
C49 H49 0.9500 .
C50 C47 1.57(2) 11_576
C52 C22 1.57(4) 10_656
C53 C54 1.522(17) .
